data_4114465
loop_
_publ_author_name
'Armin de Meijere'
'Sergei I. Kozhushkov'
'Karsten Rauch'
'Heiko Schill'
'Sergey P. Verevkin'
'Martin K\"ummerlin'
'Hans-Dieter Beckhaus'
'Christoph R\"uchardt'
'Dmitrii S. Yufit'

_publ_section_title
;
 Heats of Formation of [2.2]Paracyclophane-1-ene and
 [2.2]Paracyclophane-1,9-diene - An Experimental Study
;
_journal_name_full 'Journal of the American Chemical Society'
_journal_page_first 15110
_journal_page_last 15113
_journal_paper_doi 10.1021/ja0374628
_journal_volume 125
_journal_year 2003
_chemical_formula_moiety 'C16 H14'
_chemical_formula_sum 'C16 H14'
_chemical_formula_weight 206.27
_chemical_melting_point 470(1)
_chemical_name_common '[2.2]paracyclophane-1-ene'
_chemical_name_systematic
;
tricyclo[8.2.2.2^4,7^]hexadeca-1(13),2,4(16),5,7(15),10(14),11-
heptaene
;
_space_group_IT_number 69
_symmetry_cell_setting orthorhombic
_symmetry_space_group_name_Hall '-F 2 2'
_symmetry_space_group_name_H-M 'F m m m'
_atom_sites_solution_hydrogens difmap
_atom_sites_solution_primary direct
_atom_sites_solution_secondary difmap
_audit_creation_method SHELXL-97
_cell_angle_alpha 90.00
_cell_angle_beta 90.00
_cell_angle_gamma 90.00
_cell_formula_units_Z 12
_cell_length_a 10.7675(8)
_cell_length_b 11.1550(8)
_cell_length_c 27.708(2)
_cell_measurement_reflns_used 1276
_cell_measurement_temperature 293(2)
_cell_measurement_theta_max 24.91
_cell_measurement_theta_min 3.43
_cell_volume 3328.0(4)
_computing_cell_refinement 'Bruker SAINT'
_computing_data_collection 'Bruker SMART'
_computing_data_reduction 'Bruker SAINT'
_computing_molecular_graphics 'Bruker SHELXTL'
_computing_publication_material 'Bruker SHELXTL'
_computing_structure_refinement 'SHELX-97 (Sheldrick, 1997)'
_computing_structure_solution 'SHELXS (Sheldrick, 1990)'
_diffrn_ambient_temperature 293(2)
_diffrn_detector_area_resol_mean 8
_diffrn_measured_fraction_theta_full 0.999
_diffrn_measured_fraction_theta_max 0.999
_diffrn_measurement_device_type 'Bruker SMART CCD 6000'
_diffrn_measurement_method \w-scan
_diffrn_radiation_monochromator graphite
_diffrn_radiation_source 'fine-focus sealed tube'
_diffrn_radiation_type MoK\a
_diffrn_radiation_wavelength 0.71073
_diffrn_reflns_av_R_equivalents 0.0547
_diffrn_reflns_av_sigmaI/netI 0.0412
_diffrn_reflns_limit_h_max 13
_diffrn_reflns_limit_h_min -14
_diffrn_reflns_limit_k_max 14
_diffrn_reflns_limit_k_min -15
_diffrn_reflns_limit_l_max 37
_diffrn_reflns_limit_l_min -37
_diffrn_reflns_number 7172
_diffrn_reflns_theta_full 29.00
_diffrn_reflns_theta_max 29.00
_diffrn_reflns_theta_min 2.73
_exptl_absorpt_coefficient_mu 0.069
_exptl_absorpt_correction_type none
_exptl_crystal_colour colourless
_exptl_crystal_density_diffrn 1.235
_exptl_crystal_description prism
_exptl_crystal_F_000 1320
_exptl_crystal_size_max 0.20
_exptl_crystal_size_mid 0.14
_exptl_crystal_size_min 0.09
_refine_diff_density_max 0.179
_refine_diff_density_min -0.229
_refine_diff_density_rms 0.065
_refine_ls_extinction_method none
_refine_ls_goodness_of_fit_ref 1.010
_refine_ls_hydrogen_treatment refall
_refine_ls_matrix_type full
_refine_ls_number_parameters 90
_refine_ls_number_reflns 1246
_refine_ls_number_restraints 0
_refine_ls_restrained_S_all 1.010
_refine_ls_R_factor_all 0.0812
_refine_ls_R_factor_gt 0.0453
_refine_ls_shift/su_max 0.000
_refine_ls_shift/su_mean 0.000
_refine_ls_structure_factor_coef Fsqd
_refine_ls_weighting_details 'calc w=1/[\s^2^(Fo^2^)+(0.0750P)^2^+0.0000P] where P=(Fo^2^+2Fc^2^)/3'
_refine_ls_weighting_scheme calc
_refine_ls_wR_factor_gt 0.1150
_refine_ls_wR_factor_ref 0.1401
_reflns_number_gt 742
_reflns_number_total 1246
_reflns_threshold_expression >2sigma(I)
_cod_data_source_file ja0374628si20030731_044259.cif
_cod_data_source_block dsk73rt
_cod_database_code 4114465

loop_
_symmetry_equiv_pos_as_xyz
'x, y, z'
'-x, -y, z'
'-x, y, -z'
'x, -y, -z'
'x, y+1/2, z+1/2'
'-x, -y+1/2, z+1/2'
'-x, y+1/2, -z+1/2'
'x, -y+1/2, -z+1/2'
'x+1/2, y, z+1/2'
'-x+1/2, -y, z+1/2'
'-x+1/2, y, -z+1/2'
'x+1/2, -y, -z+1/2'
'x+1/2, y+1/2, z'
'-x+1/2, -y+1/2, z'
'-x+1/2, y+1/2, -z'
'x+1/2, -y+1/2, -z'
'-x, -y, -z'
'x, y, -z'
'x, -y, z'
'-x, y, z'
'-x, -y+1/2, -z+1/2'
'x, y+1/2, -z+1/2'
'x, -y+1/2, z+1/2'
'-x, y+1/2, z+1/2'
'-x+1/2, -y, -z+1/2'
'x+1/2, y, -z+1/2'
'x+1/2, -y, z+1/2'
'-x+1/2, y, z+1/2'
'-x+1/2, -y+1/2, -z'
'x+1/2, y+1/2, -z'
'x+1/2, -y+1/2, z'
'-x+1/2, y+1/2, z'

loop_
_atom_site_label
_atom_site_type_symbol
_atom_site_fract_x
_atom_site_fract_y
_atom_site_fract_z
_atom_site_U_iso_or_equiv
_atom_site_adp_type
_atom_site_occupancy
_atom_site_symmetry_multiplicity
_atom_site_calc_flag
_atom_site_refinement_flags
_atom_site_disorder_assembly
_atom_site_disorder_group
C1 C 0.0000 0.37424(15) 0.11591(5) 0.0505(5) Uani 1 2 d S . .
C2 C -0.10970(13) 0.36010(12) 0.14148(5) 0.0574(4) Uani 1 1 d . . .
C3 C -0.10966(15) 0.36145(12) 0.19136(5) 0.0624(4) Uani 1 1 d . . .
C4 C 0.0000 0.37656(15) 0.21677(6) 0.0600(5) Uani 1 2 d S . .
C5 C 0.0000 0.42929(19) 0.06602(6) 0.0643(5) Uani 1 2 d S . .
C6 C 0.0000 0.44059(18) 0.26416(6) 0.0794(7) Uani 1 2 d S . .
C7 C 0.14397(12) 0.10578(13) 0.02495(5) 0.0579(4) Uani 1 1 d . . .
C8 C 0.12915(15) 0.0000 0.05054(6) 0.0543(5) Uani 1 2 d S . .
C9 C 0.0670(2) 0.0000 0.09895(8) 0.0763(7) Uani 1 2 d S . .
H2 H -0.1873(12) 0.3631(11) 0.1238(4) 0.068(4) Uiso 1 1 d . . .
H3 H -0.1893(15) 0.3658(12) 0.2080(4) 0.080(5) Uiso 1 1 d . . .
H5 H 0.0796(17) 0.4056(17) 0.0489(4) 0.097(5) Uiso 1 1 d . . .
H6 H 0.0000 0.397(2) 0.2944(7) 0.094(7) Uiso 1 2 d S . .
H7 H 0.1399(13) 0.1800(15) 0.0422(4) 0.075(4) Uiso 1 1 d . . .
H9 H 0.107(3) 0.0000 0.1289(14) 0.052(10) Uiso 0.50 2 d SP A 1
H9A H 0.096(3) -0.075(3) 0.1163(11) 0.104(11) Uiso 0.50 1 d P B 2

loop_
_atom_site_aniso_label
_atom_site_aniso_U_11
_atom_site_aniso_U_22
_atom_site_aniso_U_33
_atom_site_aniso_U_23
_atom_site_aniso_U_13
_atom_site_aniso_U_12
C1 0.0617(11) 0.0437(10) 0.0460(9) -0.0071(7) 0.000 0.000
C2 0.0583(8) 0.0529(8) 0.0609(8) -0.0054(6) -0.0015(6) -0.0074(6)
C3 0.0757(10) 0.0499(8) 0.0616(8) 0.0007(6) 0.0175(7) -0.0082(7)
C4 0.0958(15) 0.0381(9) 0.0462(9) 0.0056(7) 0.000 0.000
C5 0.0789(14) 0.0681(13) 0.0461(10) -0.0052(8) 0.000 0.000
C6 0.140(2) 0.0572(12) 0.0411(10) 0.0046(8) 0.000 0.000
C7 0.0439(7) 0.0573(9) 0.0724(8) -0.0106(6) -0.0038(5) -0.0039(6)
C8 0.0377(9) 0.0697(13) 0.0554(10) 0.000 -0.0051(7) 0.000
C9 0.0622(12) 0.116(2) 0.0506(11) 0.000 -0.0039(9) 0.000

loop_
_atom_type_symbol
_atom_type_description
_atom_type_scat_dispersion_real
_atom_type_scat_dispersion_imag
_atom_type_scat_source
C C 0.0033 0.0016 'International Tables Vol C Tables 4.2.6.8 and 6.1.1.4'
H H 0.0000 0.0000 'International Tables Vol C Tables 4.2.6.8 and 6.1.1.4'

loop_
_geom_angle_atom_site_label_1
_geom_angle_atom_site_label_2
_geom_angle_atom_site_label_3
_geom_angle
_geom_angle_site_symmetry_1
_geom_angle_site_symmetry_3
_geom_angle_publ_flag
C2 C1 C2 116.87(16) 20 . y
C2 C1 C5 120.87(8) 20 . ?
C2 C1 C5 120.87(8) . . y
C3 C2 C1 120.62(13) . . y
C3 C2 H2 120.3(8) . . ?
C1 C2 H2 118.2(7) . . ?
C2 C3 C4 120.67(14) . . y
C2 C3 H3 118.3(8) . . ?
C4 C3 H3 120.2(8) . . ?
C3 C4 C3 116.96(17) . 20 y
C3 C4 C6 120.32(9) . . y
C3 C4 C6 120.32(9) 20 . ?
C1 C5 C5 113.95(10) . 2_565 y
C1 C5 H5 108.7(9) . . ?
C5 C5 H5 105.1(11) 2_565 . ?
C6 C6 C4 118.55(10) 2_565 . y
C6 C6 H6 119.8(13) 2_565 . ?
C4 C6 H6 121.6(13) . . ?
C7 C7 C8 120.77(8) 18 . y
C7 C7 H7 120.0(8) 18 . ?
C8 C7 H7 118.4(8) . . ?
C7 C8 C7 116.74(17) 19 . y
C7 C8 C9 120.61(9) 19 . ?
C7 C8 C9 120.61(9) . . y
C9 C9 C8 116.53(10) 2 . y
C9 C9 H9 118(2) 2 . ?
C8 C9 H9 126(2) . . ?
C9 C9 H9A 108(2) 2 . ?
C8 C9 H9A 106.7(19) . . ?
H9 C9 H9A 56(2) . . ?

loop_
_geom_bond_atom_site_label_1
_geom_bond_atom_site_label_2
_geom_bond_distance
_geom_bond_site_symmetry_2
_geom_bond_publ_flag
C1 C2 1.3863(15) 20 ?
C1 C2 1.3863(15) . y
C1 C5 1.513(2) . y
C2 C3 1.3821(19) . y
C2 H2 0.969(13) . ?
C3 C4 1.3852(17) . y
C3 H3 0.975(16) . ?
C4 C3 1.3852(17) 20 ?
C4 C6 1.495(2) . y
C5 C5 1.577(4) 2_565 y
C5 H5 1.014(17) . ?
C6 C6 1.325(4) 2_565 y
C6 H6 0.97(2) . ?
C7 C7 1.382(3) 18 y
C7 C8 1.3859(16) . y
C7 H7 0.957(15) . ?
C8 C7 1.3859(16) 19 ?
C8 C9 1.499(3) . y
C9 C9 1.442(4) 2 y
C9 H9 0.94(4) . ?
C9 H9A 1.01(4) . ?
